data_4308392
loop_
_publ_author_name
'Bacchi, Alessia'
'Bosetti, Elsa'
'Carcelli, Mauro'
'Pelagatti, Paolo'
'Rogolino, Dominga'
'Pelizzi, Giancarlo'

_publ_section_title
;
 "Venetian Blinds" Mechanism of Solvation/Desolvation in Palladium(II)
 Wheel-and-Axle Organic--Inorganic Diols
;
_journal_coden_ASTM INOCAJ
_journal_issue 2
_journal_name_full 'Inorganic Chemistry'
_journal_page_first 431
_journal_page_last 442
_journal_paper_doi 10.1021/ic048896m
_journal_volume 44
_journal_year 2005
_chemical_formula_sum 'C36 H30 Cl2 N2 O2 Pd'
_chemical_formula_weight 699.92
_space_group_IT_number 14
_symmetry_cell_setting monoclinic
_symmetry_space_group_name_Hall '-P 2yn'
_symmetry_space_group_name_H-M 'P 1 21/n 1'
_atom_sites_solution_hydrogens geom
_atom_sites_solution_primary direct
_atom_sites_solution_secondary difmap
_audit_creation_method SHELXL-97
_cell_angle_alpha 90.00
_cell_angle_beta 95.584(2)
_cell_angle_gamma 90.00
_cell_formula_units_Z 4
_cell_length_a 10.736(2)
_cell_length_b 17.410(2)
_cell_length_c 16.933(2)
_cell_measurement_temperature 293(2)
_cell_volume 3150.0(8)
_computing_cell_refinement
;
SAINT: SAX, Area Detector Integration, Siemens Analytical instruments
INC., Madison, Wisconsin, USA. 
;
_computing_data_collection
;
SAINT: SAX, Area Detector Integration, Siemens Analytical instruments
 INC., Madison, Wisconsin, USA. 
;
_computing_data_reduction
;
SAINT: SAX, Area Detector Integration, Siemens Analytical instruments
 INC., Madison, Wisconsin, USA. 
SADABS: Siemens Area Detector Absorption Correction Software, 
Sheldrick G., 1996, University of Goettingen, Germany.
;
_computing_molecular_graphics 'Ortep-3 for Windows (Farrugia, 1997)'
_computing_publication_material 'PARST -  M. Nardelli, J. Appl. Crystallogr. 1995, 28, 659'
_computing_structure_refinement 'SHELXL-97 (Sheldrick, 1997)'
_computing_structure_solution 'SIR97 (Altomare et al., 1997)'
_diffrn_ambient_temperature 293(2)
_diffrn_detector_area_resol_mean 8.2
_diffrn_measured_fraction_theta_full 0.998
_diffrn_measured_fraction_theta_max 0.998
_diffrn_measurement_device_type 'Bruker AXS CCD diffractometer'
_diffrn_measurement_method '\w scan'
_diffrn_radiation_monochromator graphite
_diffrn_radiation_source 'fine-focus sealed tube'
_diffrn_radiation_type MoK\a
_diffrn_radiation_wavelength 0.71069
_diffrn_reflns_av_R_equivalents 0.0630
_diffrn_reflns_av_sigmaI/netI 0.0709
_diffrn_reflns_limit_h_max 11
_diffrn_reflns_limit_h_min -11
_diffrn_reflns_limit_k_max 19
_diffrn_reflns_limit_k_min -16
_diffrn_reflns_limit_l_max 18
_diffrn_reflns_limit_l_min -18
_diffrn_reflns_number 15478
_diffrn_reflns_theta_full 23.29
_diffrn_reflns_theta_max 23.29
_diffrn_reflns_theta_min 1.68
_exptl_absorpt_coefficient_mu 0.794
_exptl_absorpt_correction_T_max 1.000
_exptl_absorpt_correction_T_min 0.625294
_exptl_absorpt_correction_type 'symmetry-related measurements'
_exptl_absorpt_process_details 'as implemented in SAINT+/SADABS package'
_exptl_crystal_colour yellow
_exptl_crystal_density_diffrn 1.476
_exptl_crystal_density_method 'not measured'
_exptl_crystal_description prism
_exptl_crystal_F_000 1424
_exptl_crystal_size_max 0.11
_exptl_crystal_size_mid 0.09
_exptl_crystal_size_min 0.03
_refine_diff_density_max 0.545
_refine_diff_density_min -0.636
_refine_diff_density_rms 0.064
_refine_ls_extinction_method none
_refine_ls_goodness_of_fit_ref 0.868
_refine_ls_hydrogen_treatment mixed
_refine_ls_matrix_type full
_refine_ls_number_parameters 508
_refine_ls_number_reflns 4523
_refine_ls_number_restraints 0
_refine_ls_restrained_S_all 0.868
_refine_ls_R_factor_all 0.0701
_refine_ls_R_factor_gt 0.0365
_refine_ls_shift/su_max 0.008
_refine_ls_shift/su_mean 0.001
_refine_ls_structure_factor_coef Fsqd
_refine_ls_weighting_details 'calc w=1/[\s^2^(Fo^2^)+(0.0355P)^2^+0.0000P] where P=(Fo^2^+2Fc^2^)/3'
_refine_ls_weighting_scheme calc
_refine_ls_wR_factor_gt 0.0706
_refine_ls_wR_factor_ref 0.0784
_reflns_number_gt 2977
_reflns_number_total 4523
_reflns_threshold_expression >2sigma(I)
_cod_data_source_file ic048896msi20040811_044420_01.cif
_cod_data_source_block 1
_cod_depositor_comments
;
The following automatic conversions were performed:

'_symmetry_cell_setting' tag value 'mmonoclinic' was replaced with
'monoclinic' value.

Automatic conversion script
Id: cif_fix_values 1646 2011-03-28 12:23:43Z adriana 
;
_cod_database_code 4308392

loop_
_symmetry_equiv_pos_as_xyz
'x, y, z'
'-x+1/2, y+1/2, -z+1/2'
'-x, -y, -z'
'x-1/2, -y-1/2, z-1/2'

loop_
_atom_site_label
_atom_site_type_symbol
_atom_site_fract_x
_atom_site_fract_y
_atom_site_fract_z
_atom_site_U_iso_or_equiv
_atom_site_adp_type
_atom_site_occupancy
_atom_site_symmetry_multiplicity
_atom_site_calc_flag
_atom_site_refinement_flags
_atom_site_disorder_assembly
_atom_site_disorder_group
Pd Pd 0.47987(3) 0.09345(2) 0.13599(2) 0.04072(13) Uani 1 1 d . . .
Cl1 Cl 0.58151(12) 0.20798(7) 0.13562(13) 0.0978(7) Uani 1 1 d . . .
Cl2 Cl 0.37615(11) -0.02117(7) 0.13655(10) 0.0732(5) Uani 1 1 d . . .
N1 N 0.6437(3) 0.03667(19) 0.1359(2) 0.0362(9) Uani 1 1 d . . .
N2 N 0.3171(3) 0.15014(19) 0.1423(2) 0.0393(9) Uani 1 1 d . . .
O1 O 1.0802(3) -0.01565(19) 0.1086(2) 0.0483(10) Uani 1 1 d . . .
O2 O -0.1256(3) 0.1966(2) 0.1310(3) 0.0632(12) Uani 1 1 d . . .
C1 C 1.0144(4) -0.0651(2) 0.1575(3) 0.0348(11) Uani 1 1 d . . .
C2 C 0.8795(4) -0.0324(2) 0.1473(3) 0.0343(11) Uani 1 1 d . . .
C3 C 0.8352(4) 0.0089(3) 0.0819(3) 0.0411(12) Uani 1 1 d . . .
C4 C 0.7186(4) 0.0417(3) 0.0777(3) 0.0453(13) Uani 1 1 d . . .
C5 C 0.6834(5) -0.0067(3) 0.1980(3) 0.0468(13) Uani 1 1 d . . .
C6 C 0.7999(4) -0.0403(3) 0.2066(3) 0.0490(14) Uani 1 1 d . . .
C7 C 1.0654(4) -0.0582(2) 0.2449(3) 0.0363(11) Uani 1 1 d . . .
C8 C 1.1056(6) 0.0119(3) 0.2759(4) 0.0627(18) Uani 1 1 d . . .
C9 C 1.1443(6) 0.0208(4) 0.3543(5) 0.081(2) Uani 1 1 d . . .
C10 C 1.1427(7) -0.0402(5) 0.4044(4) 0.089(2) Uani 1 1 d . . .
C11 C 1.1044(7) -0.1098(4) 0.3753(4) 0.080(2) Uani 1 1 d . . .
C12 C 1.0669(5) -0.1178(3) 0.2969(3) 0.0549(15) Uani 1 1 d . . .
C13 C 1.0202(4) -0.1483(2) 0.1267(3) 0.0385(12) Uani 1 1 d . . .
C14 C 1.1292(5) -0.1742(3) 0.1000(3) 0.0517(15) Uani 1 1 d . . .
C15 C 1.1416(7) -0.2486(4) 0.0746(4) 0.0670(19) Uani 1 1 d . . .
C16 C 1.0456(6) -0.2997(3) 0.0760(4) 0.0692(17) Uani 1 1 d . . .
C17 C 0.9379(7) -0.2745(4) 0.1036(4) 0.075(2) Uani 1 1 d . . .
C18 C 0.9243(5) -0.1999(3) 0.1280(4) 0.0557(16) Uani 1 1 d . . .
C19 C -0.0441(4) 0.2477(2) 0.1769(3) 0.0413(12) Uani 1 1 d . . .
C20 C 0.0871(4) 0.2168(2) 0.1641(3) 0.0370(11) Uani 1 1 d . . .
C21 C 0.1088(5) 0.1810(3) 0.0950(3) 0.0463(14) Uani 1 1 d . . .
C22 C 0.2232(5) 0.1486(3) 0.0863(3) 0.0473(13) Uani 1 1 d . . .
C23 C 0.2998(5) 0.1880(3) 0.2097(4) 0.0488(14) Uani 1 1 d . . .
C24 C 0.1861(4) 0.2209(3) 0.2212(3) 0.0487(14) Uani 1 1 d . . .
C25 C -0.0639(4) 0.2431(3) 0.2649(3) 0.0475(13) Uani 1 1 d . . .
C26 C -0.0401(5) 0.3037(4) 0.3154(4) 0.0578(15) Uani 1 1 d . . .
C27 C -0.0485(6) 0.2971(5) 0.3958(4) 0.080(2) Uani 1 1 d . . .
C28 C -0.0808(8) 0.2302(6) 0.4263(6) 0.109(3) Uani 1 1 d . . .
C29 C -0.1073(8) 0.1687(5) 0.3782(7) 0.114(4) Uani 1 1 d . . .
C30 C -0.0987(6) 0.1741(4) 0.2971(6) 0.082(2) Uani 1 1 d . . .
C31 C -0.0633(4) 0.3302(3) 0.1444(3) 0.0389(11) Uani 1 1 d . . .
C32 C 0.0320(5) 0.3817(3) 0.1407(4) 0.0582(15) Uani 1 1 d . . .
C33 C 0.0090(7) 0.4555(4) 0.1133(4) 0.0672(18) Uani 1 1 d . . .
C34 C -0.1076(6) 0.4783(4) 0.0883(4) 0.0646(17) Uani 1 1 d . . .
C35 C -0.2040(6) 0.4287(3) 0.0908(4) 0.0635(17) Uani 1 1 d . . .
C36 C -0.1815(5) 0.3552(3) 0.1192(3) 0.0490(14) Uani 1 1 d . . .
H1O H 1.145(4) -0.022(2) 0.120(2) 0.022(14) Uiso 1 1 d . . .
H2O H -0.188(4) 0.205(3) 0.142(3) 0.048(17) Uiso 1 1 d . . .
H3 H 0.878(3) 0.0154(19) 0.041(2) 0.027(11) Uiso 1 1 d . . .
H4 H 0.690(3) 0.0717(18) 0.037(2) 0.021(11) Uiso 1 1 d . . .
H5 H 0.630(5) -0.010(3) 0.232(3) 0.070(17) Uiso 1 1 d . . .
H6 H 0.819(3) -0.069(2) 0.249(2) 0.029(12) Uiso 1 1 d . . .
H8 H 1.107(4) 0.045(2) 0.248(3) 0.030(15) Uiso 1 1 d . . .
H9 H 1.164(5) 0.064(3) 0.369(3) 0.058(18) Uiso 1 1 d . . .
H10 H 1.159(5) -0.038(3) 0.454(3) 0.069(19) Uiso 1 1 d . . .
H11 H 1.098(6) -0.152(3) 0.404(4) 0.11(3) Uiso 1 1 d . . .
H12 H 1.048(4) -0.163(2) 0.281(2) 0.037(14) Uiso 1 1 d . . .
H14 H 1.186(3) -0.147(2) 0.095(2) 0.017(12) Uiso 1 1 d . . .
H15 H 1.202(4) -0.265(3) 0.064(3) 0.043(16) Uiso 1 1 d . . .
H16 H 1.058(4) -0.352(3) 0.058(3) 0.071(16) Uiso 1 1 d . . .
H17 H 0.878(5) -0.302(3) 0.103(3) 0.07(2) Uiso 1 1 d . . .
H18 H 0.862(4) -0.183(3) 0.145(3) 0.060(18) Uiso 1 1 d . . .
H21 H 0.054(3) 0.1749(19) 0.060(2) 0.016(11) Uiso 1 1 d . . .
H22 H 0.238(4) 0.124(2) 0.042(2) 0.041(13) Uiso 1 1 d . . .
H23 H 0.361(5) 0.188(3) 0.242(3) 0.071(19) Uiso 1 1 d . . .
H24 H 0.184(4) 0.245(2) 0.266(3) 0.039(14) Uiso 1 1 d . . .
H26 H -0.019(4) 0.348(2) 0.296(2) 0.040(14) Uiso 1 1 d . . .
H27 H -0.027(4) 0.336(3) 0.429(3) 0.056(18) Uiso 1 1 d . . .
H28 H -0.080(6) 0.224(3) 0.478(4) 0.11(3) Uiso 1 1 d . . .
H29 H -0.120(5) 0.126(3) 0.397(3) 0.08(2) Uiso 1 1 d . . .
H30 H -0.118(4) 0.136(3) 0.264(3) 0.056(18) Uiso 1 1 d . . .
H32 H 0.107(4) 0.374(2) 0.167(2) 0.033(13) Uiso 1 1 d . . .
H33 H 0.065(5) 0.488(3) 0.115(3) 0.08(2) Uiso 1 1 d . . .
H34 H -0.124(4) 0.524(3) 0.072(3) 0.051(15) Uiso 1 1 d . . .
H35 H -0.281(5) 0.444(3) 0.075(3) 0.067(17) Uiso 1 1 d . . .
H36 H -0.240(4) 0.324(2) 0.116(3) 0.045(15) Uiso 1 1 d . . .

loop_
_atom_site_aniso_label
_atom_site_aniso_U_11
_atom_site_aniso_U_22
_atom_site_aniso_U_33
_atom_site_aniso_U_23
_atom_site_aniso_U_13
_atom_site_aniso_U_12
Pd 0.02331(19) 0.0444(2) 0.0548(2) -0.0002(2) 0.00588(15) 0.00394(18)
Cl1 0.0312(8) 0.0477(9) 0.218(2) -0.0085(10) 0.0273(10) -0.0039(6)
Cl2 0.0283(7) 0.0476(8) 0.1426(15) 0.0081(8) 0.0031(8) -0.0001(6)
N1 0.028(2) 0.042(2) 0.040(3) 0.0044(19) 0.0068(19) -0.0003(17)
N2 0.022(2) 0.045(2) 0.050(3) -0.003(2) 0.003(2) 0.0018(17)
O1 0.026(2) 0.056(2) 0.065(3) 0.0175(17) 0.0099(19) 0.0084(18)
O2 0.028(2) 0.055(2) 0.106(3) -0.023(2) 0.007(2) 0.0001(18)
C1 0.024(3) 0.036(3) 0.046(3) 0.009(2) 0.007(2) -0.0003(18)
C2 0.024(2) 0.035(3) 0.044(3) -0.001(2) 0.008(2) -0.002(2)
C3 0.036(3) 0.055(3) 0.035(3) 0.007(2) 0.012(3) 0.005(2)
C4 0.040(3) 0.058(3) 0.038(3) 0.016(3) 0.003(3) 0.013(2)
C5 0.034(3) 0.060(3) 0.049(4) 0.011(3) 0.016(3) 0.002(2)
C6 0.036(3) 0.064(3) 0.048(4) 0.028(3) 0.009(3) 0.006(2)
C7 0.026(3) 0.039(3) 0.044(3) 0.001(2) 0.004(2) 0.003(2)
C8 0.067(4) 0.044(4) 0.076(5) 0.006(4) 0.001(4) 0.001(3)
C9 0.088(5) 0.064(5) 0.087(6) -0.027(5) -0.013(4) -0.007(4)
C10 0.098(6) 0.129(8) 0.037(5) -0.012(5) -0.014(4) 0.012(5)
C11 0.110(6) 0.077(5) 0.049(5) 0.008(4) -0.008(4) -0.016(4)
C12 0.067(4) 0.048(4) 0.048(4) 0.004(3) 0.000(3) -0.006(3)
C13 0.039(3) 0.039(3) 0.038(3) 0.002(2) 0.006(2) 0.007(2)
C14 0.042(4) 0.049(4) 0.065(4) 0.000(3) 0.009(3) 0.005(3)
C15 0.061(5) 0.079(5) 0.061(4) -0.016(3) 0.004(3) 0.030(4)
C16 0.080(5) 0.048(4) 0.077(5) -0.018(3) -0.006(4) 0.008(4)
C17 0.061(5) 0.055(4) 0.108(6) -0.008(4) 0.008(4) -0.009(4)
C18 0.045(4) 0.051(4) 0.073(4) -0.010(3) 0.012(3) -0.002(3)
C19 0.021(3) 0.036(3) 0.066(4) -0.006(2) 0.003(2) 0.000(2)
C20 0.027(3) 0.027(2) 0.057(3) 0.000(2) 0.003(2) -0.002(2)
C21 0.030(3) 0.057(3) 0.049(4) -0.004(3) -0.010(3) 0.004(2)
C22 0.038(3) 0.056(3) 0.048(4) -0.010(3) 0.006(3) 0.010(2)
C23 0.032(3) 0.058(3) 0.054(4) -0.010(3) -0.008(3) 0.001(2)
C24 0.036(3) 0.056(3) 0.055(4) -0.023(3) 0.006(3) 0.001(2)
C25 0.035(3) 0.038(3) 0.072(4) 0.008(3) 0.018(3) 0.006(2)
C26 0.060(4) 0.057(4) 0.058(4) 0.010(3) 0.016(3) 0.002(3)
C27 0.083(5) 0.094(6) 0.065(5) 0.011(5) 0.018(4) 0.003(4)
C28 0.136(7) 0.119(8) 0.078(7) 0.044(6) 0.043(6) 0.026(6)
C29 0.132(7) 0.078(6) 0.144(10) 0.065(6) 0.075(7) 0.027(5)
C30 0.078(5) 0.056(5) 0.120(7) 0.012(5) 0.042(5) 0.008(3)
C31 0.035(3) 0.041(3) 0.041(3) -0.005(2) 0.006(2) 0.004(2)
C32 0.037(3) 0.058(4) 0.078(4) 0.004(3) -0.001(3) 0.005(3)
C33 0.065(5) 0.056(4) 0.084(5) 0.015(3) 0.022(4) -0.011(4)
C34 0.075(5) 0.050(4) 0.071(4) 0.021(3) 0.019(4) 0.017(4)
C35 0.052(4) 0.066(4) 0.072(4) 0.023(3) 0.003(3) 0.020(3)
C36 0.040(4) 0.049(4) 0.059(4) 0.000(3) 0.009(3) 0.002(3)

loop_
_atom_type_symbol
_atom_type_description
_atom_type_scat_dispersion_real
_atom_type_scat_dispersion_imag
_atom_type_scat_source
C C 0.0033 0.0016 'International Tables Vol C Tables 4.2.6.8 and 6.1.1.4'
H H 0.0000 0.0000 'International Tables Vol C Tables 4.2.6.8 and 6.1.1.4'
N N 0.0061 0.0033 'International Tables Vol C Tables 4.2.6.8 and 6.1.1.4'
O O 0.0106 0.0060 'International Tables Vol C Tables 4.2.6.8 and 6.1.1.4'
Cl Cl 0.1484 0.1585 'International Tables Vol C Tables 4.2.6.8 and 6.1.1.4'
Pd Pd -0.9988 1.0072 'International Tables Vol C Tables 4.2.6.8 and 6.1.1.4'

loop_
_geom_angle_atom_site_label_1
_geom_angle_atom_site_label_2
_geom_angle_atom_site_label_3
_geom_angle
_geom_angle_site_symmetry_1
_geom_angle_site_symmetry_3
_geom_angle_publ_flag
N1 Pd N2 177.03(16) . . ?
N1 Pd Cl1 90.63(10) . . ?
N2 Pd Cl1 89.40(10) . . ?
N1 Pd Cl2 89.85(10) . . ?
N2 Pd Cl2 90.12(10) . . ?
Cl1 Pd Cl2 179.51(5) . . ?
C5 N1 C4 116.9(4) . . ?
C5 N1 Pd 119.3(3) . . ?
C4 N1 Pd 123.8(3) . . ?
C22 N2 C23 117.5(4) . . ?
C22 N2 Pd 124.0(3) . . ?
C23 N2 Pd 118.4(3) . . ?
O1 C1 C7 111.2(4) . . ?
O1 C1 C13 109.4(3) . . ?
C7 C1 C13 112.2(3) . . ?
O1 C1 C2 102.9(3) . . ?
C7 C1 C2 108.7(3) . . ?
C13 C1 C2 112.1(3) . . ?
C3 C2 C6 116.7(4) . . ?
C3 C2 C1 122.1(4) . . ?
C6 C2 C1 121.1(4) . . ?
C2 C3 C4 120.4(4) . . ?
N1 C4 C3 123.1(5) . . ?
N1 C5 C6 122.9(4) . . ?
C5 C6 C2 119.9(5) . . ?
C12 C7 C8 116.4(5) . . ?
C12 C7 C1 123.1(4) . . ?
C8 C7 C1 120.4(5) . . ?
C9 C8 C7 121.7(6) . . ?
C10 C9 C8 119.9(7) . . ?
C11 C10 C9 119.6(7) . . ?
C12 C11 C10 119.8(7) . . ?
C11 C12 C7 122.6(6) . . ?
C18 C13 C14 117.2(5) . . ?
C18 C13 C1 123.7(4) . . ?
C14 C13 C1 119.0(4) . . ?
C13 C14 C15 121.7(6) . . ?
C16 C15 C14 120.8(6) . . ?
C17 C16 C15 117.7(6) . . ?
C16 C17 C18 121.7(6) . . ?
C13 C18 C17 120.9(6) . . ?
O2 C19 C25 111.3(4) . . ?
O2 C19 C20 103.1(4) . . ?
C25 C19 C20 109.5(4) . . ?
O2 C19 C31 109.5(4) . . ?
C25 C19 C31 111.7(3) . . ?
C20 C19 C31 111.5(3) . . ?
C21 C20 C24 116.3(4) . . ?
C21 C20 C19 120.9(4) . . ?
C24 C20 C19 122.7(4) . . ?
C20 C21 C22 120.6(5) . . ?
N2 C22 C21 123.1(5) . . ?
N2 C23 C24 121.4(5) . . ?
C20 C24 C23 121.1(5) . . ?
C26 C25 C30 117.7(6) . . ?
C26 C25 C19 122.3(4) . . ?
C30 C25 C19 119.9(5) . . ?
C25 C26 C27 121.8(6) . . ?
C28 C27 C26 120.0(8) . . ?
C27 C28 C29 120.2(8) . . ?
C28 C29 C30 120.6(8) . . ?
C25 C30 C29 119.7(8) . . ?
C32 C31 C36 116.9(5) . . ?
C32 C31 C19 123.5(4) . . ?
C36 C31 C19 119.5(4) . . ?
C31 C32 C33 121.1(6) . . ?
C34 C33 C32 120.8(6) . . ?
C33 C34 C35 119.6(6) . . ?
C34 C35 C36 119.7(6) . . ?
C31 C36 C35 121.8(5) . . ?

loop_
_geom_bond_atom_site_label_1
_geom_bond_atom_site_label_2
_geom_bond_distance
_geom_bond_site_symmetry_2
_geom_bond_publ_flag
Pd N1 2.018(3) . ?
Pd N2 2.019(3) . ?
Pd Cl1 2.2733(13) . ?
Pd Cl2 2.2856(13) . ?
N1 C5 1.330(6) . ?
N1 C4 1.334(5) . ?
N2 C22 1.315(6) . ?
N2 C23 1.347(6) . ?
O1 C1 1.429(5) . ?
O2 C19 1.423(5) . ?
C1 C7 1.532(6) . ?
C1 C13 1.543(6) . ?
C1 C2 1.551(5) . ?
C2 C3 1.367(6) . ?
C2 C6 1.386(6) . ?
C3 C4 1.371(6) . ?
C5 C6 1.376(6) . ?
C7 C12 1.360(6) . ?
C7 C8 1.380(7) . ?
C8 C9 1.362(9) . ?
C9 C10 1.360(9) . ?
C10 C11 1.356(9) . ?
C11 C12 1.357(8) . ?
C13 C18 1.367(6) . ?
C13 C14 1.371(6) . ?
C14 C15 1.374(7) . ?
C15 C16 1.363(8) . ?
C16 C17 1.361(8) . ?
C17 C18 1.375(8) . ?
C19 C25 1.527(7) . ?
C19 C20 1.543(6) . ?
C19 C31 1.546(6) . ?
C20 C21 1.365(6) . ?
C20 C24 1.368(6) . ?
C21 C22 1.373(6) . ?
C23 C24 1.379(7) . ?
C25 C26 1.367(7) . ?
C25 C30 1.385(7) . ?
C26 C27 1.377(8) . ?
C27 C28 1.334(10) . ?
C28 C29 1.359(11) . ?
C29 C30 1.389(11) . ?
C31 C32 1.367(6) . ?
C31 C36 1.370(6) . ?
C32 C33 1.379(8) . ?
C33 C34 1.342(8) . ?
C34 C35 1.352(8) . ?
C35 C36 1.381(7) . ?

loop_
_geom_hbond_atom_site_label_D
_geom_hbond_atom_site_label_H
_geom_hbond_atom_site_label_A
_geom_hbond_distance_DH
_geom_hbond_distance_HA
_geom_hbond_distance_DA
_geom_hbond_angle_DHA
_geom_hbond_site_symmetry_A
O1 H1O Cl2 0.71(4) 2.47(4) 3.168(4) 166(4) 1_655
O2 H2O Cl1 0.73(4) 2.46(5) 3.159(4) 160(5) 1_455
C12 H12 Cl1 0.85(4) 3.06(4) 3.660(6) 130(3) 2_645
C26 H26 Cl2 0.87(4) 2.92(4) 3.574(6) 133(3) 2

loop_
_geom_torsion_atom_site_label_1
_geom_torsion_atom_site_label_2
_geom_torsion_atom_site_label_3
_geom_torsion_atom_site_label_4
_geom_torsion
_geom_torsion_site_symmetry_1
_geom_torsion_site_symmetry_2
_geom_torsion_site_symmetry_3
_geom_torsion_site_symmetry_4
_geom_torsion_publ_flag
C4 N1 N2 C22 54.4(5) . . . . ?
O1 C1 C2 C3 24.3(6) . . . . ?
O2 C19 C20 C21 30.3(6) . . . . ?
O1 C1 C19 O2 109.6(4) . . . . ?
C3 C2 C1 O1 24.3(6) . . . . ?
C8 C7 C1 O1 36.1(5) . . . . ?
C14 C13 C1 O1 39.2(6) . . . . ?
C21 C20 C19 O2 30.3(6) . . . . ?
C36 C31 C19 O2 39.1(6) . . . . ?
C30 C25 C19 O2 32.4(6) . . . . ?
